data_4304458
loop_
_publ_author_name
'Domingo Salazar-Mendoza'
'St\'ephane A. Baudron'
'Mir Wais Hosseini'

_publ_contact_author
; Prof Mir Wais Hosseini
  Laboratoire de Chimie de Coordination Organique, 
  UMR CNRS 7140, Universit\'e Louis Pasteur,
  F-67000 Strasbourg, France 
;
_publ_contact_author_email hosseini@chimie.u-strasbg.fr
_publ_contact_author_fax '33 3 90 24 13 23'
_publ_section_title
;
Many Faces of Dipyrrins: from Hydrogen-Bonded Networks to Homo- and
Heteronuclear Metallamacrocycles
;
_journal_name_full 'Inorganic Chemistry'
_journal_page_first 766
_journal_page_last 768
_journal_paper_doi 10.1021/ic701949k
_journal_volume 47
_journal_year 2008
_chemical_formula_moiety 'C32 H22 Ag2 N6, 2(B F4)'
_chemical_formula_sum 'C32 H22 Ag2 B2 F8 N6'
_chemical_formula_weight 879.92
_chemical_name_systematic
;
 ?
;
_space_group_IT_number 2
_symmetry_cell_setting triclinic
_symmetry_space_group_name_Hall '-P 1'
_symmetry_space_group_name_H-M 'P -1'
_atom_sites_solution_hydrogens geom
_atom_sites_solution_primary direct
_atom_sites_solution_secondary difmap
_audit_creation_method SHELXL-97
_cell_angle_alpha 118.576(2)
_cell_angle_beta 100.160(3)
_cell_angle_gamma 108.078(3)
_cell_formula_units_Z 1
_cell_length_a 9.9210(6)
_cell_length_b 10.0826(4)
_cell_length_c 10.1108(4)
_cell_measurement_reflns_used 1752
_cell_measurement_temperature 173(2)
_cell_measurement_theta_max 21.56
_cell_measurement_theta_min 2.39
_cell_volume 777.80(8)
_computing_cell_refinement 'Bruker SMART'
_computing_data_collection 'Bruker SMART'
_computing_data_reduction 'Bruker SAINT'
_computing_molecular_graphics 'Bruker SHELXTL'
_computing_publication_material 'Bruker SHELXTL'
_computing_structure_refinement 'Bruker SHELXTL'
_computing_structure_solution 'Bruker SHELXTL'
_diffrn_ambient_temperature 173(2)
_diffrn_measured_fraction_theta_full 0.974
_diffrn_measured_fraction_theta_max 0.974
_diffrn_measurement_device_type 'CCD area detector'
_diffrn_measurement_method 'phi and omega scans'
_diffrn_radiation_monochromator graphite
_diffrn_radiation_source 'fine-focus sealed tube'
_diffrn_radiation_type MoK\a
_diffrn_radiation_wavelength 0.71073
_diffrn_reflns_av_R_equivalents 0.0373
_diffrn_reflns_av_sigmaI/netI 0.0523
_diffrn_reflns_limit_h_max 12
_diffrn_reflns_limit_h_min -12
_diffrn_reflns_limit_k_max 13
_diffrn_reflns_limit_k_min -13
_diffrn_reflns_limit_l_max 13
_diffrn_reflns_limit_l_min -13
_diffrn_reflns_number 8618
_diffrn_reflns_theta_full 27.24
_diffrn_reflns_theta_max 27.24
_diffrn_reflns_theta_min 2.36
_exptl_absorpt_coefficient_mu 1.343
_exptl_absorpt_correction_T_max 0.9608
_exptl_absorpt_correction_T_min 0.8555
_exptl_absorpt_correction_type multi-scan
_exptl_absorpt_process_details sadabs
_exptl_crystal_colour orange
_exptl_crystal_density_diffrn 1.879
_exptl_crystal_density_meas ?
_exptl_crystal_density_method .
_exptl_crystal_description platelet
_exptl_crystal_F_000 432
_exptl_crystal_size_max 0.12
_exptl_crystal_size_mid 0.07
_exptl_crystal_size_min 0.03
_refine_diff_density_max 0.632
_refine_diff_density_min -0.548
_refine_diff_density_rms 0.101
_refine_ls_extinction_method none
_refine_ls_goodness_of_fit_ref 1.005
_refine_ls_hydrogen_treatment riding
_refine_ls_matrix_type full
_refine_ls_number_parameters 226
_refine_ls_number_reflns 3388
_refine_ls_number_restraints 0
_refine_ls_restrained_S_all 1.005
_refine_ls_R_factor_all 0.0492
_refine_ls_R_factor_gt 0.0339
_refine_ls_shift/su_max 0.000
_refine_ls_shift/su_mean 0.000
_refine_ls_structure_factor_coef Fsqd
_refine_ls_weighting_details 'calc w=1/[\s^2^(Fo^2^)+(0.0451P)^2^+0.0000P] where P=(Fo^2^+2Fc^2^)/3'
_refine_ls_weighting_scheme calc
_refine_ls_wR_factor_gt 0.0784
_refine_ls_wR_factor_ref 0.0837
_reflns_number_gt 2742
_reflns_number_total 3388
_reflns_threshold_expression >2sigma(I)
_cod_data_source_file ic701949k-file002_3.cif
_cod_data_source_block compound4
_cod_depositor_comments
;
The following automatic conversions were performed:
'_symmetry_cell_setting' value 'Triclinic' changed to 'triclinic'
according to '/home/saulius/struct/CIF-dictionaries/cif_core.dic'
dictionary named 'cif_core.dic' version 2.4.1 from 2010-06-29.

Automatic conversion script
Id: cif_fix_enum 1527 2010-12-29 10:47:43Z saulius 
;
_cod_original_cell_volume 777.79(6)
_cod_original_sg_symbol_H-M 'P -1 '
_cod_database_code 4304458

loop_
_symmetry_equiv_pos_as_xyz
'x, y, z'
'-x, -y, -z'

loop_
_atom_site_label
_atom_site_type_symbol
_atom_site_fract_x
_atom_site_fract_y
_atom_site_fract_z
_atom_site_U_iso_or_equiv
_atom_site_adp_type
_atom_site_occupancy
_atom_site_symmetry_multiplicity
_atom_site_calc_flag
_atom_site_refinement_flags
_atom_site_disorder_assembly
_atom_site_disorder_group
C1 C 0.2875(4) -0.0057(4) 0.0605(4) 0.0265(7) Uani 1 1 d . . .
H1 H 0.2694 -0.0769 -0.0491 0.032 Uiso 1 1 calc R . .
C2 C 0.3774(4) -0.0033(4) 0.1894(4) 0.0279(8) Uani 1 1 d . . .
H2 H 0.4284 -0.0689 0.1797 0.033 Uiso 1 1 calc R . .
C3 C 0.3734(3) 0.1130(4) 0.3279(4) 0.0232(7) Uani 1 1 d . . .
H3 H 0.4201 0.1414 0.4322 0.028 Uiso 1 1 calc R . .
C4 C 0.2843(3) 0.1852(4) 0.2857(4) 0.0193(7) Uani 1 1 d . . .
C5 C 0.2623(3) 0.3215(4) 0.3877(4) 0.0202(7) Uani 1 1 d . . .
C6 C 0.2971(3) 0.3931(4) 0.5580(4) 0.0188(6) Uani 1 1 d . . .
C7 C 0.3459(3) 0.5605(4) 0.6835(4) 0.0198(7) Uani 1 1 d . . .
H7 H 0.3544 0.6483 0.6715 0.024 Uiso 1 1 calc R . .
C8 C 0.3802(3) 0.5744(4) 0.8305(4) 0.0272(8) Uani 1 1 d . . .
H8 H 0.4182 0.6734 0.9343 0.033 Uiso 1 1 calc R . .
C9 C 0.3475(4) 0.4155(4) 0.7941(4) 0.0271(8) Uani 1 1 d . . .
H9 H 0.3566 0.3875 0.8693 0.033 Uiso 1 1 calc R . .
C10 C 0.2078(3) 0.4135(4) 0.3285(4) 0.0187(6) Uani 1 1 d . . .
C11 C 0.2979(3) 0.5003(4) 0.2763(4) 0.0239(7) Uani 1 1 d . . .
H11 H 0.3883 0.4937 0.2705 0.029 Uiso 1 1 calc R . .
C12 C 0.2530(4) 0.5953(4) 0.2337(4) 0.0254(7) Uani 1 1 d . . .
H12 H 0.3139 0.6545 0.2011 0.031 Uiso 1 1 calc R . .
C13 C 0.1164(3) 0.6026(4) 0.2395(4) 0.0218(7) Uani 1 1 d . . .
C14 C 0.0251(3) 0.5142(4) 0.2886(4) 0.0256(8) Uani 1 1 d . . .
H14 H -0.0676 0.5170 0.2899 0.031 Uiso 1 1 calc R . .
C15 C 0.0718(3) 0.4233(4) 0.3351(4) 0.0223(7) Uani 1 1 d . . .
H15 H 0.0123 0.3676 0.3713 0.027 Uiso 1 1 calc R . .
C16 C 0.0639(4) 0.6968(4) 0.1899(4) 0.0243(7) Uani 1 1 d . . .
Ag1 Ag 0.09357(3) 0.14656(3) -0.03287(3) 0.02952(10) Uani 1 1 d . . .
N1 N 0.2331(3) 0.1057(3) 0.1162(3) 0.0230(6) Uani 1 1 d . . .
N2 N 0.2998(3) 0.3062(3) 0.6304(3) 0.0230(6) Uani 1 1 d . . .
H2A H 0.2746 0.1999 0.5796 0.028 Uiso 1 1 d R . .
N3 N 0.0177(3) 0.7640(4) 0.1464(4) 0.0287(7) Uani 1 1 d . . .
B1 B 0.7781(5) 0.0432(5) 0.3386(5) 0.0319(9) Uani 1 1 d . . .
F1 F 0.7555(4) 0.0285(3) 0.4605(3) 0.0704(9) Uani 1 1 d . . .
F2 F 0.7524(2) 0.1730(3) 0.3457(3) 0.0405(6) Uani 1 1 d . . .
F3 F 0.9280(3) 0.0793(3) 0.3518(4) 0.0721(9) Uani 1 1 d . . .
F4 F 0.6801(3) -0.1089(3) 0.1887(3) 0.0449(6) Uani 1 1 d . . .

loop_
_atom_site_aniso_label
_atom_site_aniso_U_11
_atom_site_aniso_U_22
_atom_site_aniso_U_33
_atom_site_aniso_U_23
_atom_site_aniso_U_13
_atom_site_aniso_U_12
C1 0.0312(16) 0.0262(18) 0.0238(19) 0.0131(15) 0.0141(15) 0.0148(14)
C2 0.0306(16) 0.0257(18) 0.033(2) 0.0185(17) 0.0141(15) 0.0152(14)
C3 0.0235(15) 0.0230(17) 0.0247(18) 0.0151(15) 0.0081(14) 0.0104(13)
C4 0.0161(13) 0.0209(16) 0.0202(17) 0.0125(14) 0.0081(12) 0.0057(12)
C5 0.0144(13) 0.0212(16) 0.0234(18) 0.0136(14) 0.0066(12) 0.0055(12)
C6 0.0177(13) 0.0212(15) 0.0225(17) 0.0143(14) 0.0100(13) 0.0103(12)
C7 0.0177(14) 0.0212(16) 0.0241(18) 0.0138(14) 0.0104(13) 0.0099(12)
C8 0.0236(15) 0.0249(18) 0.0238(19) 0.0078(15) 0.0094(14) 0.0107(14)
C9 0.0265(16) 0.0345(19) 0.0241(19) 0.0191(17) 0.0106(14) 0.0137(14)
C10 0.0200(14) 0.0160(15) 0.0138(16) 0.0050(13) 0.0038(12) 0.0085(12)
C11 0.0188(14) 0.0301(18) 0.0284(19) 0.0189(16) 0.0118(14) 0.0122(13)
C12 0.0241(15) 0.0288(18) 0.0287(19) 0.0201(16) 0.0123(14) 0.0106(14)
C13 0.0228(15) 0.0212(16) 0.0183(17) 0.0099(14) 0.0041(13) 0.0109(13)
C14 0.0189(14) 0.0331(19) 0.0283(19) 0.0168(16) 0.0102(14) 0.0162(14)
C15 0.0208(15) 0.0277(17) 0.0268(19) 0.0190(16) 0.0129(14) 0.0126(13)
C16 0.0245(15) 0.0245(17) 0.0176(17) 0.0098(15) 0.0058(13) 0.0091(13)
Ag1 0.03456(15) 0.03431(16) 0.02555(16) 0.01849(13) 0.00939(11) 0.02104(12)
N1 0.0243(13) 0.0237(14) 0.0224(15) 0.0137(13) 0.0095(12) 0.0114(11)
N2 0.0286(13) 0.0195(14) 0.0219(15) 0.0129(12) 0.0101(12) 0.0098(11)
N3 0.0318(14) 0.0295(16) 0.0250(16) 0.0157(14) 0.0069(13) 0.0160(13)
B1 0.043(2) 0.024(2) 0.030(2) 0.0163(19) 0.0113(19) 0.0168(18)
F1 0.146(3) 0.0288(13) 0.0344(15) 0.0195(12) 0.0427(17) 0.0304(15)
F2 0.0494(12) 0.0274(11) 0.0453(14) 0.0211(11) 0.0126(11) 0.0208(10)
F3 0.0414(14) 0.0614(18) 0.097(3) 0.0341(18) 0.0197(15) 0.0279(13)
F4 0.0598(14) 0.0247(11) 0.0314(13) 0.0108(10) 0.0052(11) 0.0141(10)

loop_
_atom_type_symbol
_atom_type_description
_atom_type_scat_dispersion_real
_atom_type_scat_dispersion_imag
_atom_type_scat_source
C C 0.0033 0.0016 'International Tables Vol C Tables 4.2.6.8 and 6.1.1.4'
H H 0.0000 0.0000 'International Tables Vol C Tables 4.2.6.8 and 6.1.1.4'
Ag Ag -0.8971 1.1015 'International Tables Vol C Tables 4.2.6.8 and 6.1.1.4'
B B 0.0013 0.0007 'International Tables Vol C Tables 4.2.6.8 and 6.1.1.4'
F F 0.0171 0.0103 'International Tables Vol C Tables 4.2.6.8 and 6.1.1.4'
N N 0.0061 0.0033 'International Tables Vol C Tables 4.2.6.8 and 6.1.1.4'

loop_
_geom_angle_atom_site_label_1
_geom_angle_atom_site_label_2
_geom_angle_atom_site_label_3
_geom_angle
_geom_angle_site_symmetry_1
_geom_angle_site_symmetry_3
_geom_angle_publ_flag
N1 C1 C2 111.7(3) . . ?
N1 C1 H1 124.2 . . ?
C2 C1 H1 124.2 . . ?
C3 C2 C1 106.2(3) . . ?
C3 C2 H2 126.9 . . ?
C1 C2 H2 126.9 . . ?
C2 C3 C4 107.7(3) . . ?
C2 C3 H3 126.1 . . ?
C4 C3 H3 126.1 . . ?
C5 C4 N1 122.7(3) . . ?
C5 C4 C3 128.9(3) . . ?
N1 C4 C3 108.0(3) . . ?
C4 C5 C6 124.1(3) . . ?
C4 C5 C10 121.5(3) . . ?
C6 C5 C10 114.3(3) . . ?
C7 C6 N2 106.5(3) . . ?
C7 C6 C5 128.3(3) . . ?
N2 C6 C5 125.0(3) . . ?
C6 C7 C8 108.1(3) . . ?
C6 C7 H7 125.9 . . ?
C8 C7 H7 125.9 . . ?
C9 C8 C7 107.5(3) . . ?
C9 C8 H8 126.3 . . ?
C7 C8 H8 126.3 . . ?
N2 C9 C8 108.7(3) . . ?
N2 C9 H9 125.7 . . ?
C8 C9 H9 125.7 . . ?
C15 C10 C11 119.2(3) . . ?
C15 C10 C5 120.2(3) . . ?
C11 C10 C5 120.4(3) . . ?
C12 C11 C10 120.3(3) . . ?
C12 C11 H11 119.9 . . ?
C10 C11 H11 119.9 . . ?
C11 C12 C13 119.8(3) . . ?
C11 C12 H12 120.1 . . ?
C13 C12 H12 120.1 . . ?
C12 C13 C14 120.2(3) . . ?
C12 C13 C16 120.9(3) . . ?
C14 C13 C16 118.9(3) . . ?
C15 C14 C13 119.9(3) . . ?
C15 C14 H14 120.0 . . ?
C13 C14 H14 120.0 . . ?
C14 C15 C10 120.6(3) . . ?
C14 C15 H15 119.7 . . ?
C10 C15 H15 119.7 . . ?
N3 C16 C13 177.2(3) . . ?
N3 Ag1 N1 169.29(10) 2_565 . ?
C1 N1 C4 106.4(3) . . ?
C1 N1 Ag1 124.6(2) . . ?
C4 N1 Ag1 129.0(2) . . ?
C9 N2 C6 109.2(3) . . ?
C9 N2 H2A 125.3 . . ?
C6 N2 H2A 125.5 . . ?
C16 N3 Ag1 171.3(3) . 2_565 ?
F1 B1 F2 111.2(4) . . ?
F1 B1 F3 110.3(4) . . ?
F2 B1 F3 107.6(3) . . ?
F1 B1 F4 109.4(3) . . ?
F2 B1 F4 109.8(3) . . ?
F3 B1 F4 108.5(4) . . ?

loop_
_geom_bond_atom_site_label_1
_geom_bond_atom_site_label_2
_geom_bond_distance
_geom_bond_site_symmetry_2
_geom_bond_publ_flag
C1 N1 1.322(4) . ?
C1 C2 1.429(5) . ?
C1 H1 0.9300 . ?
C2 C3 1.347(5) . ?
C2 H2 0.9300 . ?
C3 C4 1.434(4) . ?
C3 H3 0.9300 . ?
C4 C5 1.382(5) . ?
C4 N1 1.401(4) . ?
C5 C6 1.432(5) . ?
C5 C10 1.496(4) . ?
C6 C7 1.386(4) . ?
C6 N2 1.388(4) . ?
C7 C8 1.392(5) . ?
C7 H7 0.9300 . ?
C8 C9 1.371(5) . ?
C8 H8 0.9300 . ?
C9 N2 1.354(4) . ?
C9 H9 0.9300 . ?
C10 C15 1.393(4) . ?
C10 C11 1.402(4) . ?
C11 C12 1.376(4) . ?
C11 H11 0.9300 . ?
C12 C13 1.389(4) . ?
C12 H12 0.9300 . ?
C13 C14 1.394(5) . ?
C13 C16 1.447(4) . ?
C14 C15 1.369(4) . ?
C14 H14 0.9300 . ?
C15 H15 0.9300 . ?
C16 N3 1.126(4) . ?
Ag1 N3 2.125(3) 2_565 ?
Ag1 N1 2.138(3) . ?
N2 H2A 0.8590 . ?
N3 Ag1 2.125(3) 2_565 ?
B1 F1 1.358(5) . ?
B1 F2 1.381(4) . ?
B1 F3 1.382(5) . ?
B1 F4 1.387(5) . ?
